data_1529005
loop_
_publ_author_name
'Wong-Ng, W.'
'Yang, Z.'
'Haugan, T.'
'Kaduk, J.A.'
'Jang, M.H.'
'Young, R.A.'
'Luong, M.'

_publ_section_title
;
 Crystal chemistry and crystallography of the Sr R2 Cu O5 (R =
 lanthanides) phases
;
_journal_name_full 'Journal of Solid State Chemistry'
_journal_page_first 1588
_journal_page_last 1595
_journal_volume 179
_journal_year 2006
_chemical_formula_sum 'Cu Dy2 O5 Sr'
_chemical_name_systematic 'Sr Dy2 Cu O5'
_space_group_IT_number 62
_symmetry_space_group_name_Hall '-P 2ac 2n'
_symmetry_space_group_name_H-M 'P n m a'
_cell_angle_alpha 90
_cell_angle_beta 90
_cell_angle_gamma 90
_cell_formula_units_Z 4
_cell_length_a 12.0808
_cell_length_b 5.60421
_cell_length_c 7.12971
_cell_volume 482.705
_citation_journal_id_ASTM JSSCBI
_cod_data_source_file Wong-Ng_JSSCBI_2006_957.cif
_cod_data_source_block Cu1Dy2O5Sr1
_cod_original_cell_volume 482.7052
_cod_original_formula_sum 'Cu1 Dy2 O5 Sr1'
_cod_database_code 1529005

loop_
_symmetry_equiv_pos_as_xyz
x,y,z
-x+1/2,-y,z+1/2
x+1/2,-y+1/2,-z+1/2
-x,y+1/2,-z
-x,-y,-z
x-1/2,y,-z-1/2
-x-1/2,y-1/2,z-1/2
x,-y-1/2,z

loop_
_atom_site_label
_atom_site_type_symbol
_atom_site_fract_x
_atom_site_fract_y
_atom_site_fract_z
_atom_site_occupancy
_atom_site_U_iso_or_equiv
O2 O-2 0.229 0.5091 0.3487 1 0.0
O3 O-2 0.0854 0.25 0.0677 1 0.0
Cu1 Cu+2 0.6591 0.25 0.7127 1 0.0
Dy2 Dy+3 0.07347 0.25 0.3936 1 0.0
Sr1 Sr+2 0.9134 0.25 0.928 1 0.0
Dy1 Dy+3 0.28749 0.25 0.1157 1 0.0
O1 O-2 0.4357 -0.0125 0.1798 1 0.0
